data_1008866
loop_
_publ_author_name
'Boireau, A'
'Gravereau, P'
'Dance, J M'
'Tressaud, A'
'Hagenmuller, P'
'Soubeyroux, J L'
'Welsch, M'
'Babel, D'

_publ_section_title
;
Structural and magnetic properties of several cobalt(II) weberites
;
_journal_coden_ASTM MRBUAC
_journal_name_full 'Materials Research Bulletin'
_journal_page_first 27
_journal_page_last 38
_journal_paper_doi 10.1016/0025-5408(93)90005-X
_journal_volume 28
_journal_year 1993
_chemical_formula_structural 'Na2 Co Al F7'
_chemical_formula_sum 'Al Co F7 Na2'
_chemical_name_systematic 'Disodium cobalt aluminium fluoride'
_space_group_IT_number 15
_symmetry_cell_setting monoclinic
_symmetry_Int_Tables_number 15
_symmetry_space_group_name_Hall '-C 2yc'
_symmetry_space_group_name_H-M 'C 1 2/c 1'
_cell_angle_alpha 90
_cell_angle_beta 99.67(2)
_cell_angle_gamma 90
_cell_formula_units_Z 16
_cell_length_a 12.378(4)
_cell_length_b 7.210(3)
_cell_length_c 24.019(9)
_cell_volume 2113.1
_refine_ls_R_factor_all 0.021
_cod_database_code 1008866

loop_
_symmetry_equiv_pos_as_xyz
x,y,z
-x,y,1/2-z
-x,-y,-z
x,-y,1/2+z
1/2+x,1/2+y,z
1/2-x,1/2+y,1/2-z
1/2-x,1/2-y,-z
1/2+x,1/2-y,1/2+z

loop_
_atom_site_aniso_label
_atom_site_aniso_U_11
_atom_site_aniso_U_12
_atom_site_aniso_U_13
_atom_site_aniso_U_22
_atom_site_aniso_U_23
_atom_site_aniso_U_33
Na1 0.0345(9) -0.0030(7) -0.0079(7) 0.0214(8) -0.0124(7) 0.0350(9)
Na2 0.0277(9) 0.0063(8) 0.0159(8) 0.0442(10) 0.0183(8) 0.0453(11)
Na3 0.0549(15) 0.0188(9) 0.0299(13) 0.0432(11) 0.0227(9) 0.0656(16)
Na4 0.0387(12) 0. 0.0201(10) 0.0268(8) 0. 0.0478(13)
Na5 0.0238(6) 0.0044(4) 0.0011(5) 0.0218(5) 0.0085(4) 0.0276(6)
Na6 0.0317(6) 0.0017(5) -0.0002(4) 0.0474(7) -0.0104(5) 0.0142(5)
Co1 0.0077(1) -0.0001(1) 0.0016(1) 0.0088(1) -0.0005(1) 0.0091(1)
Co2 0.0083(1) -0.0004(1) 0.0022(1) 0.0079(1) .0000(1) 0.0086(1)
Al1 0.0091(6) -0.0003(3) 0.0020(4) 0.0111(4) -0.0009(3) 0.0051(5)
Al2 0.0086(6) 0. 0.0015(4) 0.0098(4) 0. 0.0062(5)
Al3 0.0075(3) -0.0010(2) 0.0012(2) 0.0063(3) 0.0003(2) 0.0097(3)
F1 0.0190(7) -0.0058(6) 0.0004(5) 0.0252(7) -0.0087(6) 0.0133(7)
F2 0.0178(8) -0.0041(6) 0.0094(6) 0.0254(7) -0.0032(6) 0.0145(8)
F3 0.0202(7) 0.0058(6) 0.0016(6) 0.0207(7) 0.0026(6) 0.0142(7)
F4 0.0185(7) -0.0040(5) 0.0002(5) 0.0175(6) -0.0050(5) 0.0133(7)
F5 0.0163(8) -0.0013(5) 0.0080(6) 0.0249(7) -0.0015(5) 0.0125(8)
F6 0.0194(7) 0.0052(6) 0.0009(6) 0.0192(7) 0.0057(6) 0.0148(7)
F7 0.0108(7) -0.0046(5) 0.0056(6) 0.0177(6) -0.0002(6) 0.0263(8)
F8 0.0118(7) 0.0046(5) 0.0055(6) 0.0170(6) 0.0005(6) 0.0262(8)
F9 0.0178(7) 0.0005(5) 0.0012(5) 0.0078(6) 0.0008(5) 0.0228(7)
F10 0.0216(8) -0.0039(6) -0.0014(6) 0.0182(7) -0.0037(5) 0.0136(7)
F11 0.0182(6) 0.0016(5) 0.0010(5) 0.0083(6) 0.0019(5) 0.0220(7)
F12 0.0191(8) 0.0004(6) -0.0010(6) 0.0153(6) -0.0021(5) 0.0130(7)
F13 0.0110(7) 0.0046(5) 0.0028(5) 0.0179(6) -0.0019(6) 0.0193(7)
F14 0.0120(7) -0.0034(5) 0.0027(5) 0.0164(6) 0.0029(6) 0.0193(8)

loop_
_atom_site_label
_atom_site_type_symbol
_atom_site_symmetry_multiplicity
_atom_site_Wyckoff_symbol
_atom_site_fract_x
_atom_site_fract_y
_atom_site_fract_z
_atom_site_occupancy
_atom_site_attached_hydrogens
_atom_site_calc_flag
Na1 Na1+ 4 a 0. 0. 0. 1. 0 d
Na2 Na1+ 4 b 0. 0.5 0. 1. 0 d
Na3 Na1+ 4 d 0.25 0.25 0.5 1. 0 d
Na4 Na1+ 4 e 0. 0.7853(2) 0.25 1. 0 d
Na5 Na1+ 8 f 0.2531(1) 0.0456(2) 0.25339(4) 1. 0 d
Na6 Na1+ 8 f 0.3732(1) 0.5089(2) 0.12145(5) 1. 0 d
Co1 Co2+ 8 f 0.37760(3) 0.01138(4) 0.12761(1) 1. 0 d
Co2 Co2+ 8 f 0.12666(3) 0.26382(4) 0.12600(2) 1. 0 d
Al1 Al3+ 4 c 0.25 0.25 0. 1. 0 d
Al2 Al3+ 4 e 0. 0.2522(1) 0.25 1. 0 d
Al3 Al3+ 8 f 0.1264(1) 0.7651(1) 0.12584(4) 1. 0 d
F1 F1- 8 f 0.3320(1) 0.0930(2) 0.0470(1) 1. 0 d
F2 F1- 8 f 0.1497(1) 0.2767(2) 0.0454(1) 1. 0 d
F3 F1- 8 f 0.3277(1) 0.4493(2) 0.0313(1) 1. 0 d
F4 F1- 8 f 0.0775(1) 0.0751(2) 0.2907(1) 1. 0 d
F5 F1- 8 f 0.1051(1) 0.2580(2) 0.2067(1) 1. 0 d
F6 F1- 8 f 0.4242(1) -0.0628(2) 0.2092(1) 1. 0 d
F7 F1- 8 f 0.2618(1) -0.1845(2) 0.1126(1) 1. 0 d
F8 F1- 8 f 0.4917(1) 0.2118(2) 0.1401(1) 1. 0 d
F9 F1- 8 f 0.1738(1) 0.5305(2) 0.1401(1) 1. 0 d
F10 F1- 8 f 0.0877(1) 0.7210(2) 0.0511(1) 1. 0 d
F11 F1- 8 f 0.0783(1) -0.0015(2) 0.1115(1) 1. 0 d
F12 F1- 8 f 0.1652(1) 0.8109(2) 0.2008(1) 1. 0 d
F13 F1- 8 f -0.0296(1) 0.3255(2) 0.0948(1) 1. 0 d
F14 F1- 8 f 0.2827(1) 0.1996(2) 0.1582(1) 1. 0 d

loop_
_atom_type_symbol
_atom_type_oxidation_number
Na1+ 1.000
Co2+ 2.000
Al3+ 3.000
F1- -1.000
